data_4506270
loop_
_publ_author_name
'Zhang, Xin'
'Huang, Yuan-Yuan'
'Zhang, Ming-Jian'
'Zhang, Jian'
'Yao, Yuan-Gen'

_publ_section_title
;
 A Series of Ca(II) or Ba(II) Inorganic--Organic Hybrid Frameworks Based
 on Aromatic Polycarboxylate Ligands with the Inorganic M--O--M (M = Ca,
 Ba) Connectivity from 1D to 3D
;
_journal_issue 6
_journal_name_full 'Crystal Growth &amp; Design'
_journal_page_first 3231
_journal_paper_doi 10.1021/cg3003756
_journal_volume 12
_journal_year 2012
_chemical_formula_moiety C8H10CaO7
_chemical_formula_sum 'C8 H10 Ca O7'
_chemical_formula_weight 258.24
_chemical_name_systematic
; 
 ? 
;
_space_group_IT_number 14
_symmetry_cell_setting monoclinic
_symmetry_space_group_name_Hall '-P 2ybc'
_symmetry_space_group_name_H-M 'P 1 21/c 1'
_atom_sites_solution_hydrogens geom
_atom_sites_solution_primary direct
_atom_sites_solution_secondary difmap
_audit_creation_method SHELXL-97
_cell_angle_alpha 90.00
_cell_angle_beta 92.217(7)
_cell_angle_gamma 90.00
_cell_formula_units_Z 4
_cell_length_a 7.0982(5)
_cell_length_b 21.6400(15)
_cell_length_c 6.5856(5)
_cell_measurement_reflns_used 1004
_cell_measurement_temperature 293(2)
_cell_measurement_theta_max 24.6725
_cell_measurement_theta_min 2.8181
_cell_volume 1010.82(13)
_computing_cell_refinement 'Bruker FRAMBO'
_computing_data_collection 'Bruker FRAMBO'
_computing_data_reduction 'Bruker SAINT'
_computing_molecular_graphics 'Bruker SHELXTL'
_computing_publication_material 'Bruker SHELXTL'
_computing_structure_refinement 'SHELXL-97 (Sheldrick, 1997)'
_computing_structure_solution 'SHELXS-97 (Sheldrick, 1990)'
_diffrn_ambient_temperature 293(2)
_diffrn_measured_fraction_theta_full 0.742
_diffrn_measured_fraction_theta_max 0.742
_diffrn_measurement_device_type 'multiwire proportional'
_diffrn_measurement_method 'phi and omega scans'
_diffrn_radiation_monochromator graphite
_diffrn_radiation_source 'fine-focus sealed tube'
_diffrn_radiation_type MoK\a
_diffrn_radiation_wavelength 0.71073
_diffrn_reflns_av_R_equivalents 0.0246
_diffrn_reflns_av_sigmaI/netI 0.0393
_diffrn_reflns_limit_h_max 8
_diffrn_reflns_limit_h_min -6
_diffrn_reflns_limit_k_max 24
_diffrn_reflns_limit_k_min -19
_diffrn_reflns_limit_l_max 7
_diffrn_reflns_limit_l_min -7
_diffrn_reflns_number 2641
_diffrn_reflns_theta_full 24.73
_diffrn_reflns_theta_max 24.73
_diffrn_reflns_theta_min 2.87
_diffrn_standards_decay_% none
_diffrn_standards_interval_count 0
_diffrn_standards_interval_time none
_diffrn_standards_number none
_exptl_absorpt_coefficient_mu 0.639
_exptl_absorpt_correction_T_max 1.00000
_exptl_absorpt_correction_T_min 0.92988
_exptl_absorpt_correction_type multi-scan
_exptl_absorpt_process_details crystalclear
_exptl_crystal_colour colorless
_exptl_crystal_density_diffrn 1.697
_exptl_crystal_density_method 'not measured'
_exptl_crystal_description prism
_exptl_crystal_F_000 720
_exptl_crystal_size_max 0.200
_exptl_crystal_size_mid 0.120
_exptl_crystal_size_min 0.100
_refine_diff_density_max 1.156
_refine_diff_density_min -0.278
_refine_diff_density_rms 0.092
_refine_ls_extinction_method none
_refine_ls_goodness_of_fit_ref 0.839
_refine_ls_hydrogen_treatment constr
_refine_ls_matrix_type full
_refine_ls_number_parameters 145
_refine_ls_number_reflns 1282
_refine_ls_number_restraints 0
_refine_ls_restrained_S_all 0.839
_refine_ls_R_factor_all 0.0548
_refine_ls_R_factor_gt 0.0485
_refine_ls_shift/su_max 0.001
_refine_ls_shift/su_mean 0.000
_refine_ls_structure_factor_coef Fsqd
_refine_ls_weighting_details 'calc w=1/[\s^2^(Fo^2^)+(0.1056P)^2^+2.9012P] where P=(Fo^2^+2Fc^2^)/3'
_refine_ls_weighting_scheme calc
_refine_ls_wR_factor_gt 0.1304
_refine_ls_wR_factor_ref 0.1389
_reflns_number_gt 1115
_reflns_number_total 1728
_reflns_threshold_expression >2sigma(I)
_cod_data_source_file cg3003756_si_001.cif
_cod_data_source_block Compound-1
_cod_depositor_comments
;
The following automatic conversions were performed:

'_symmetry_cell_setting' value 'Monoclinic' changed to 'monoclinic'
according to /home/saulius/struct/CIF-dictionaries/cif_core.dic
dictionary named 'cif_core.dic' version 2.4.1 from 2010-06-29.

Automatic conversion script
Id: cif_fix_values 1891 2012-01-12 08:04:46Z andrius 
;
_cod_original_sg_symbol_H-M P2(1)/c
_cod_original_formula_sum C8H10CaO7
_cod_database_code 4506270

loop_
_symmetry_equiv_pos_as_xyz
'x, y, z'
'-x, y+1/2, -z+1/2'
'-x, -y, -z'
'x, -y-1/2, z-1/2'

loop_
_atom_site_label
_atom_site_type_symbol
_atom_site_fract_x
_atom_site_fract_y
_atom_site_fract_z
_atom_site_U_iso_or_equiv
_atom_site_adp_type
_atom_site_occupancy
_atom_site_symmetry_multiplicity
_atom_site_calc_flag
_atom_site_refinement_flags
Ca1 Ca 0.33522(11) 0.71437(3) 0.50533(11) 0.0165(4) Uani 1 1 d .
C1 C 0.2494(5) 0.58639(18) 0.0061(5) 0.0152(10) Uani 1 1 d .
C2 C 0.2697(6) 0.55379(19) -0.1717(6) 0.0224(10) Uani 1 1 d .
H2A H 0.2872 0.5751 -0.2921 0.027 Uiso 1 1 calc R
C3 C 0.2645(6) 0.49009(19) -0.1740(6) 0.0242(11) Uani 1 1 d .
H3A H 0.2789 0.4690 -0.2954 0.029 Uiso 1 1 calc R
C4 C 0.2380(5) 0.45727(18) 0.0033(5) 0.0150(9) Uani 1 1 d .
C5 C 0.2166(6) 0.48997(19) 0.1814(6) 0.0222(10) Uani 1 1 d .
H5A H 0.1983 0.4686 0.3017 0.027 Uiso 1 1 calc R
C6 C 0.2219(6) 0.55384(19) 0.1837(6) 0.0229(10) Uani 1 1 d .
H6A H 0.2071 0.5750 0.3049 0.027 Uiso 1 1 calc R
C7 C 0.2585(5) 0.65521(19) 0.0069(5) 0.0133(9) Uani 1 1 d .
C8 C 0.2340(5) 0.38767(19) 0.0005(6) 0.0151(9) Uani 1 1 d .
O1W O 0.5346(4) 0.62649(12) 0.4978(4) 0.0248(7) Uani 1 1 d .
H1WA H 0.6078 0.6243 0.3754 0.030 Uiso 1 1 d R
H1WB H 0.6171 0.6220 0.6077 0.030 Uiso 1 1 d R
O1 O 0.2522(4) 0.68437(12) 0.1710(4) 0.0209(7) Uani 1 1 d .
O2 O 0.2744(4) 0.68362(12) -0.1593(4) 0.0223(7) Uani 1 1 d .
O2W O 0.5926(4) 0.75057(13) 0.7519(4) 0.0229(7) Uani 1 1 d .
H2WA H 0.6750 0.7162 0.7847 0.028 Uiso 1 1 d R
H2WB H 0.6672 0.7821 0.7112 0.028 Uiso 1 1 d R
O3 O 0.2246(4) 0.35995(12) 0.1677(4) 0.0237(7) Uani 1 1 d .
O3W O 0.0188(4) 0.67606(17) 0.5046(5) 0.0464(10) Uani 1 1 d .
H3WA H -0.0370 0.6722 0.3876 0.056 Uiso 1 1 d R
H3WB H -0.0425 0.6674 0.6102 0.056 Uiso 1 1 d R
O4 O 0.2405(4) 0.36095(12) -0.1680(4) 0.0237(7) Uani 1 1 d .

loop_
_atom_site_aniso_label
_atom_site_aniso_U_11
_atom_site_aniso_U_22
_atom_site_aniso_U_33
_atom_site_aniso_U_23
_atom_site_aniso_U_13
_atom_site_aniso_U_12
Ca1 0.0246(6) 0.0114(5) 0.0134(5) -0.0003(3) 0.0004(4) 0.0002(3)
C1 0.0106(19) 0.016(2) 0.019(2) 0.0007(19) -0.0007(17) 0.0005(17)
C2 0.039(3) 0.014(2) 0.015(2) 0.0030(19) 0.005(2) -0.001(2)
C3 0.041(3) 0.018(2) 0.013(2) -0.0061(19) 0.006(2) 0.000(2)
C4 0.0124(19) 0.017(2) 0.016(2) -0.0009(19) 0.0017(17) 0.0022(17)
C5 0.035(2) 0.014(2) 0.017(2) 0.0046(19) 0.002(2) 0.000(2)
C6 0.036(2) 0.018(2) 0.014(2) -0.0019(19) 0.0010(19) 0.002(2)
C7 0.0104(19) 0.014(2) 0.015(2) 0.0002(19) 0.0012(16) -0.0050(16)
C8 0.0104(19) 0.017(2) 0.018(2) 0.0007(19) 0.0015(17) 0.0012(17)
O1W 0.0346(17) 0.0189(15) 0.0208(15) 0.0009(13) -0.0002(13) 0.0027(14)
O1 0.0354(17) 0.0147(15) 0.0126(15) -0.0022(13) 0.0012(13) -0.0033(13)
O2 0.0378(17) 0.0154(15) 0.0138(15) 0.0027(13) 0.0045(13) -0.0039(14)
O2W 0.0242(15) 0.0155(15) 0.0291(17) -0.0001(13) 0.0006(13) -0.0025(13)
O3 0.0341(17) 0.0159(15) 0.0209(16) 0.0033(13) 0.0011(14) 0.0017(14)
O3W 0.0314(18) 0.085(3) 0.0229(17) -0.0016(18) 0.0010(14) -0.021(2)
O4 0.0353(17) 0.0151(15) 0.0208(16) -0.0037(13) 0.0036(13) 0.0014(14)

loop_
_atom_type_symbol
_atom_type_description
_atom_type_scat_dispersion_real
_atom_type_scat_dispersion_imag
_atom_type_scat_source
C C 0.0033 0.0016 'International Tables Vol C Tables 4.2.6.8 and 6.1.1.4'
H H 0.0000 0.0000 'International Tables Vol C Tables 4.2.6.8 and 6.1.1.4'
O O 0.0106 0.0060 'International Tables Vol C Tables 4.2.6.8 and 6.1.1.4'
Zn Zn 0.2839 1.4301 'International Tables Vol C Tables 4.2.6.8 and 6.1.1.4'
Ca Ca 0.2262 0.3064 'International Tables Vol C Tables 4.2.6.8 and 6.1.1.4'

loop_
_geom_angle_atom_site_label_1
_geom_angle_atom_site_label_2
_geom_angle_atom_site_label_3
_geom_angle
_geom_angle_site_symmetry_1
_geom_angle_site_symmetry_3
O1 Ca1 O2 138.62(10) . 1_556
O1 Ca1 O1W 83.51(10) . .
O2 Ca1 O1W 85.67(10) 1_556 .
O1 Ca1 O3W 72.60(10) . .
O2 Ca1 O3W 72.49(11) 1_556 .
O1W Ca1 O3W 106.42(12) . .
O1 Ca1 O2 78.69(9) . 4_576
O2 Ca1 O2 128.45(9) 1_556 4_576
O1W Ca1 O2 142.68(10) . 4_576
O3W Ca1 O2 99.16(12) . 4_576
O1 Ca1 O2W 147.01(10) . .
O2 Ca1 O2W 68.87(10) 1_556 .
O1W Ca1 O2W 81.06(10) . .
O3W Ca1 O2W 139.93(10) . .
O2 Ca1 O2W 96.55(9) 4_576 .
O1 Ca1 O1 126.16(10) . 4_576
O2 Ca1 O1 77.67(9) 1_556 4_576
O1W Ca1 O1 148.57(10) . 4_576
O3W Ca1 O1 93.84(11) . 4_576
O2 Ca1 O1 51.67(8) 4_576 4_576
O2W Ca1 O1 68.15(9) . 4_576
O1 Ca1 O2W 68.92(9) . 4_575
O2 Ca1 O2W 146.10(10) 1_556 4_575
O1W Ca1 O2W 77.80(9) . 4_575
O3W Ca1 O2W 140.55(10) . 4_575
O2 Ca1 O2W 65.26(9) 4_576 4_575
O2W Ca1 O2W 79.37(8) . 4_575
O1 Ca1 O2W 101.70(9) 4_576 4_575
O1 Ca1 C7 103.54(10) . 4_576
O2 Ca1 C7 103.39(10) 1_556 4_576
O1W Ca1 C7 154.22(10) . 4_576
O3W Ca1 C7 99.34(12) . 4_576
O2 Ca1 C7 26.01(9) 4_576 4_576
O2W Ca1 C7 79.94(10) . 4_576
O1 Ca1 C7 25.82(9) 4_576 4_576
O2W Ca1 C7 81.70(9) 4_575 4_576
O1 Ca1 Ca1 163.23(7) . 4_576
O2 Ca1 Ca1 42.81(6) 1_556 4_576
O1W Ca1 Ca1 112.33(7) . 4_576
O3W Ca1 Ca1 96.66(8) . 4_576
O2 Ca1 Ca1 90.70(7) 4_576 4_576
O2W Ca1 Ca1 46.41(6) . 4_576
O1 Ca1 Ca1 39.94(6) 4_576 4_576
O2W Ca1 Ca1 118.43(7) 4_575 4_576
C7 Ca1 Ca1 64.76(8) 4_576 4_576
O1 Ca1 Ca1 43.70(6) . 4_575
O2 Ca1 Ca1 166.53(7) 1_556 4_575
O1W Ca1 Ca1 107.47(7) . 4_575
O3W Ca1 Ca1 100.24(8) . 4_575
O2 Ca1 Ca1 40.16(6) 4_576 4_575
O2W Ca1 Ca1 115.22(7) . 4_575
O1 Ca1 Ca1 91.80(7) 4_576 4_575
O2W Ca1 Ca1 43.91(6) 4_575 4_575
C7 Ca1 Ca1 66.02(8) 4_576 4_575
Ca1 Ca1 Ca1 129.81(4) 4_576 4_575
C2 C1 C6 118.6(4) . .
C2 C1 C7 120.5(3) . .
C6 C1 C7 120.8(3) . .
C3 C2 C1 121.1(4) . .
C3 C2 H2A 119.4 . .
C1 C2 H2A 119.4 . .
C2 C3 C4 120.5(4) . .
C2 C3 H3A 119.7 . .
C4 C3 H3A 119.7 . .
C5 C4 C3 118.4(4) . .
C5 C4 C8 121.3(3) . .
C3 C4 C8 120.4(3) . .
C6 C5 C4 121.1(4) . .
C6 C5 H5A 119.4 . .
C4 C5 H5A 119.4 . .
C5 C6 C1 120.2(4) . .
C5 C6 H6A 119.9 . .
C1 C6 H6A 119.9 . .
O1 C7 O2 120.6(3) . .
O1 C7 C1 120.2(3) . .
O2 C7 C1 119.2(3) . .
O1 C7 Ca1 61.43(19) . 4_575
O2 C7 Ca1 59.73(19) . 4_575
C1 C7 Ca1 171.6(2) . 4_575
O4 C8 O3 124.1(4) . .
O4 C8 C4 118.1(3) . .
O3 C8 C4 117.9(3) . .
Ca1 O1W H1WA 113.1 . .
Ca1 O1W H1WB 115.5 . .
H1WA O1W H1WB 107.6 . .
C7 O1 Ca1 158.6(3) . .
C7 O1 Ca1 92.7(2) . 4_575
Ca1 O1 Ca1 96.37(9) . 4_575
C7 O2 Ca1 166.4(2) . 1_554
C7 O2 Ca1 94.3(2) . 4_575
Ca1 O2 Ca1 97.03(9) 1_554 4_575
Ca1 O2W Ca1 89.69(9) . 4_576
Ca1 O2W H2WA 108.8 . .
Ca1 O2W H2WA 120.6 4_576 .
Ca1 O2W H2WB 117.3 . .
Ca1 O2W H2WB 113.4 4_576 .
H2WA O2W H2WB 106.8 . .
Ca1 O3W H3WA 115.9 . .
Ca1 O3W H3WB 125.5 . .
H3WA O3W H3WB 118.6 . .

loop_
_geom_bond_atom_site_label_1
_geom_bond_atom_site_label_2
_geom_bond_distance
_geom_bond_site_symmetry_2
Ca1 O1 2.349(3) .
Ca1 O2 2.363(3) 1_556
Ca1 O1W 2.372(3) .
Ca1 O3W 2.394(3) .
Ca1 O2 2.490(3) 4_576
Ca1 O2W 2.522(3) .
Ca1 O1 2.527(3) 4_576
Ca1 O2W 2.633(3) 4_575
Ca1 C7 2.875(4) 4_576
Ca1 Ca1 3.6360(7) 4_576
Ca1 Ca1 3.6360(7) 4_575
C1 C2 1.379(5) .
C1 C6 1.385(5) .
C1 C7 1.491(6) .
C2 C3 1.379(6) .
C2 H2A 0.9300 .
C3 C4 1.385(5) .
C3 H3A 0.9300 .
C4 C5 1.384(5) .
C4 C8 1.507(6) .
C5 C6 1.383(6) .
C5 H5A 0.9300 .
C6 H6A 0.9300 .
C7 O1 1.254(4) .
C7 O2 1.264(4) .
C7 Ca1 2.875(4) 4_575
C8 O4 1.254(4) .
C8 O3 1.258(4) .
O1W H1WA 0.9768 .
O1W H1WB 0.9182 .
O1 Ca1 2.527(3) 4_575
O2 Ca1 2.363(3) 1_554
O2 Ca1 2.490(3) 4_575
O2W Ca1 2.633(3) 4_576
O2W H2WA 0.9658 .
O2W H2WB 0.9101 .
O3W H3WA 0.8563 .
O3W H3WB 0.8555 .
